data_4513214
loop_
_publ_author_name
'Zeng, Xianghua'
'Chang, Shaoqing'
'Deng, Ke'
'Zhang, Junyong'
'Sun, Hongbin'
'Zeng, Qingdao'
'Xie, Jingli'

_publ_section_title
;
 Synthesis and Molecular Structures of BINOL Complexes: An STM
 Investigation of 2D Self-Assembly
;
_journal_issue 7
_journal_name_full 'Crystal Growth &amp; Design'
_journal_page_first 3096
_journal_paper_doi 10.1021/acs.cgd.5b00143
_journal_volume 15
_journal_year 2015
_chemical_formula_sum 'C28 H18 N4 O2 S2'
_chemical_formula_weight 506.58
_chemical_name_systematic
;
 ?
;
_space_group_crystal_system orthorhombic
_space_group_IT_number 19
_space_group_name_Hall 'P 2ac 2ab'
_space_group_name_H-M_alt 'P 21 21 21'
_symmetry_space_group_name_Hall 'P 2ac 2ab'
_symmetry_space_group_name_H-M 'P 21 21 21'
_atom_sites_solution_hydrogens geom
_audit_creation_method SHELXL-2014
_cell_angle_alpha 90
_cell_angle_beta 90
_cell_angle_gamma 90
_cell_formula_units_Z 4
_cell_length_a 6.8359(3)
_cell_length_b 15.6377(9)
_cell_length_c 22.4930(12)
_cell_measurement_reflns_used 3200
_cell_measurement_temperature 293(2)
_cell_measurement_theta_max 28.77
_cell_measurement_theta_min 3.16
_cell_volume 2404.5(2)
_computing_structure_refinement 'SHELXL-2014 (Sheldrick, 2014)'
_diffrn_ambient_temperature 293(2)
_diffrn_detector_area_resol_mean 16.0802
_diffrn_measured_fraction_theta_full 0.994
_diffrn_measured_fraction_theta_max 0.876
_diffrn_measurement_device_type 'Xcalibur, Eos, Gemini'
_diffrn_radiation_type MoK\a
_diffrn_radiation_wavelength 0.710
_diffrn_reflns_av_R_equivalents 0.0416
_diffrn_reflns_av_unetI/netI 0.0931
_diffrn_reflns_laue_measured_fraction_full 0.994
_diffrn_reflns_laue_measured_fraction_max 0.876
_diffrn_reflns_limit_h_max 8
_diffrn_reflns_limit_h_min -8
_diffrn_reflns_limit_k_max 21
_diffrn_reflns_limit_k_min -16
_diffrn_reflns_limit_l_max 18
_diffrn_reflns_limit_l_min -30
_diffrn_reflns_number 10455
_diffrn_reflns_point_group_measured_fraction_full 0.981
_diffrn_reflns_point_group_measured_fraction_max 0.829
_diffrn_reflns_theta_full 25.214
_diffrn_reflns_theta_max 28.896
_diffrn_reflns_theta_min 2.755
_diffrn_source 'Enhance Mo Source'
_exptl_absorpt_coefficient_mu 0.256
_exptl_absorpt_correction_T_max 1.0000
_exptl_absorpt_correction_T_min 0.9486
_exptl_absorpt_correction_type multi-scan
_exptl_absorpt_process_details
;
CrysAlisPro, Agilent Technologies,
Version 1.171.37.31 (release 14-01-2014 CrysAlis171 .NET)
(compiled Jan 14 2014,18:38:05)
Empirical absorption correction using spherical harmonics,
 implemented in SCALE3 ABSPACK scaling algorithm.
;
_exptl_crystal_colour yellow-red
_exptl_crystal_density_diffrn 1.399
_exptl_crystal_description block
_exptl_crystal_F_000 1048
_exptl_crystal_size_max 0.35
_exptl_crystal_size_mid 0.25
_exptl_crystal_size_min 0.25
_refine_diff_density_max 0.324
_refine_diff_density_min -0.250
_refine_diff_density_rms 0.066
_refine_ls_abs_structure_details
;
 Flack x determined using 849 quotients [(I+)-(I-)]/[(I+)+(I-)]
 (Parsons, Flack and Wagner, Acta Cryst. B69 (2013) 249-259).
;
_refine_ls_abs_structure_Flack -0.02(4)
_refine_ls_extinction_method none
_refine_ls_goodness_of_fit_ref 1.096
_refine_ls_hydrogen_treatment constr
_refine_ls_matrix_type full
_refine_ls_number_parameters 327
_refine_ls_number_reflns 5276
_refine_ls_number_restraints 0
_refine_ls_restrained_S_all 1.096
_refine_ls_R_factor_all 0.1794
_refine_ls_R_factor_gt 0.0946
_refine_ls_shift/su_max 0.000
_refine_ls_shift/su_mean 0.000
_refine_ls_structure_factor_coef Fsqd
_refine_ls_weighting_details 'w=1/[\s^2^(Fo^2^)+(0.1800P)^2^] where P=(Fo^2^+2Fc^2^)/3'
_refine_ls_weighting_scheme calc
_refine_ls_wR_factor_gt 0.2627
_refine_ls_wR_factor_ref 0.3166
_reflns_Friedel_coverage 0.667
_reflns_friedel_fraction_full 0.963
_reflns_friedel_fraction_max 0.767
_reflns_number_gt 2977
_reflns_number_total 5276
_reflns_threshold_expression 'I > 2\s(I)'
_cod_data_source_file cg5b00143_si_002.cif
_cod_data_source_block shelx
_cod_depositor_comments 'Adding full bibliography for 4513213--4513214.cif.'
_cod_database_code 4513214
_shelx_space_group_comment
;
The symmetry employed for this shelxl refinement is uniquely defined
by the following loop, which should always be used as a source of
symmetry information in preference to the above space-group names.
They are only intended as comments.
;
_shelxl_version_number 2014-3

loop_
_space_group_symop_operation_xyz
'x, y, z'
'-x+1/2, -y, z+1/2'
'x+1/2, -y+1/2, -z'
'-x, y+1/2, -z+1/2'

loop_
_atom_site_label
_atom_site_type_symbol
_atom_site_fract_x
_atom_site_fract_y
_atom_site_fract_z
_atom_site_U_iso_or_equiv
_atom_site_adp_type
_atom_site_occupancy
_atom_site_site_symmetry_order
_atom_site_calc_flag
_atom_site_refinement_flags_posn
_atom_site_refinement_flags_adp
S1 S -0.8216(4) 0.3725(2) 0.73368(13) 0.0577(8) Uani 1 1 d . .
S2 S 0.8659(4) 0.3558(2) 0.54841(15) 0.0643(9) Uani 1 1 d . .
O1 O -0.2656(9) 0.4855(5) 0.6590(3) 0.0498(18) Uani 1 1 d . .
H5 H -0.3412 0.4577 0.6796 0.075 Uiso 1 1 calc R U
O2 O 0.3257(9) 0.4877(5) 0.6205(3) 0.0502(18) Uani 1 1 d . .
H16 H 0.3966 0.4542 0.6025 0.075 Uiso 1 1 calc R U
N1 N -0.4881(11) 0.4603(6) 0.7507(3) 0.049(2) Uani 1 1 d . .
N2 N -0.6902(16) 0.4221(8) 0.8337(4) 0.079(3) Uani 1 1 d . .
N3 N 0.5279(11) 0.4367(6) 0.5285(3) 0.047(2) Uani 1 1 d . .
N4 N 0.7135(16) 0.3799(8) 0.4468(4) 0.085(3) Uani 1 1 d . .
C1 C 0.0088(11) 0.5762(6) 0.6694(4) 0.037(2) Uani 1 1 d . .
C2 C -0.1520(12) 0.5345(6) 0.6940(4) 0.038(2) Uani 1 1 d . .
C3 C -0.1969(13) 0.5448(7) 0.7559(4) 0.043(2) Uani 1 1 d . .
C4 C -0.0758(14) 0.5928(7) 0.7911(4) 0.047(2) Uani 1 1 d . .
H62 H -0.1056 0.5990 0.8312 0.057 Uiso 1 1 calc R U
C5 C 0.0921(13) 0.6331(7) 0.7684(4) 0.047(2) Uani 1 1 d . .
C6 C 0.1326(11) 0.6258(6) 0.7065(4) 0.038(2) Uani 1 1 d . .
C7 C 0.3017(12) 0.6681(6) 0.6845(4) 0.043(2) Uani 1 1 d . .
H78 H 0.3338 0.6630 0.6445 0.052 Uiso 1 1 calc R U
C8 C 0.4167(15) 0.7155(8) 0.7205(5) 0.056(3) Uani 1 1 d . .
H11 H 0.5252 0.7434 0.7047 0.067 Uiso 1 1 calc R U
C9 C 0.3742(16) 0.7235(9) 0.7818(5) 0.065(3) Uani 1 1 d . .
H16A H 0.4541 0.7562 0.8064 0.079 Uiso 1 1 calc R U
C10 C 0.2172(16) 0.6833(8) 0.8040(4) 0.062(3) Uani 1 1 d . .
H67 H 0.1897 0.6886 0.8443 0.075 Uiso 1 1 calc R U
C11 C -0.3689(13) 0.5052(6) 0.7819(4) 0.047(2) Uani 1 1 d . .
H57 H -0.3934 0.5126 0.8223 0.056 Uiso 1 1 calc R U
C12 C -0.6523(14) 0.4239(7) 0.7775(4) 0.049(2) Uani 1 1 d . .
C13 C -0.8611(18) 0.3787(9) 0.8431(5) 0.078(4) Uani 1 1 d . .
H46 H -0.9126 0.3724 0.8811 0.094 Uiso 1 1 calc R U
C14 C -0.9482(17) 0.3469(8) 0.7974(6) 0.067(3) Uani 1 1 d . .
H9 H -1.0627 0.3148 0.7987 0.081 Uiso 1 1 calc R U
C15 C 0.0420(11) 0.5683(6) 0.6039(4) 0.033(2) Uani 1 1 d . .
C16 C -0.0937(12) 0.6057(6) 0.5637(4) 0.036(2) Uani 1 1 d . .
C17 C -0.2560(12) 0.6559(7) 0.5824(4) 0.046(2) Uani 1 1 d . .
H31 H -0.2766 0.6639 0.6229 0.055 Uiso 1 1 calc R U
C18 C -0.3795(15) 0.6917(7) 0.5440(5) 0.059(3) Uani 1 1 d . .
H17 H -0.4829 0.7246 0.5582 0.070 Uiso 1 1 calc R U
C19 C -0.3563(15) 0.6807(7) 0.4824(5) 0.057(3) Uani 1 1 d . .
H8 H -0.4435 0.7064 0.4562 0.069 Uiso 1 1 calc R U
C20 C -0.2063(14) 0.6325(7) 0.4612(4) 0.048(2) Uani 1 1 d . .
H50 H -0.1937 0.6240 0.4205 0.057 Uiso 1 1 calc R U
C21 C -0.0680(13) 0.5949(6) 0.5008(4) 0.040(2) Uani 1 1 d . .
C22 C 0.0953(14) 0.5508(7) 0.4808(4) 0.044(2) Uani 1 1 d . .
H13 H 0.1135 0.5442 0.4401 0.053 Uiso 1 1 calc R U
C23 C 0.2313(13) 0.5165(6) 0.5192(4) 0.038(2) Uani 1 1 d . .
C24 C 0.1995(12) 0.5240(6) 0.5821(4) 0.038(2) Uani 1 1 d . .
C25 C 0.3976(14) 0.4716(7) 0.4947(4) 0.047(2) Uani 1 1 d . .
H12 H 0.4111 0.4678 0.4536 0.056 Uiso 1 1 calc R U
C26 C 0.6863(15) 0.3955(7) 0.5020(5) 0.052(3) Uani 1 1 d . .
C27 C 0.885(2) 0.3353(11) 0.4392(7) 0.094(5) Uani 1 1 d . .
H24 H 0.9286 0.3193 0.4017 0.113 Uiso 1 1 calc R U
C28 C 0.983(2) 0.3164(9) 0.4873(8) 0.086(5) Uani 1 1 d . .
H32 H 1.0993 0.2858 0.4882 0.104 Uiso 1 1 calc R U

loop_
_atom_site_aniso_label
_atom_site_aniso_U_11
_atom_site_aniso_U_22
_atom_site_aniso_U_33
_atom_site_aniso_U_23
_atom_site_aniso_U_13
_atom_site_aniso_U_12
S1 0.0429(13) 0.069(2) 0.0615(16) 0.0056(14) -0.0020(12) -0.0073(15)
S2 0.0460(14) 0.0590(18) 0.088(2) -0.0069(16) 0.0008(14) 0.0058(15)
O1 0.038(3) 0.075(5) 0.037(3) -0.006(3) 0.007(3) -0.022(3)
O2 0.039(3) 0.073(5) 0.039(3) 0.006(3) 0.004(3) 0.017(4)
N1 0.038(4) 0.065(6) 0.044(5) 0.009(4) 0.005(3) -0.005(4)
N2 0.092(7) 0.103(8) 0.042(5) -0.003(5) 0.015(5) -0.040(7)
N3 0.040(4) 0.057(6) 0.044(4) -0.002(4) 0.007(4) 0.008(4)
N4 0.092(7) 0.106(9) 0.056(6) -0.009(6) 0.021(6) 0.038(7)
C1 0.027(4) 0.047(6) 0.035(4) 0.007(4) 0.005(3) 0.001(4)
C2 0.032(4) 0.052(6) 0.030(4) 0.004(4) -0.002(4) 0.008(4)
C3 0.032(4) 0.055(6) 0.041(5) 0.001(4) 0.001(4) -0.003(5)
C4 0.048(5) 0.063(7) 0.031(4) -0.003(5) 0.004(4) -0.007(5)
C5 0.046(5) 0.057(6) 0.037(5) 0.005(5) -0.003(4) 0.002(5)
C6 0.026(4) 0.044(5) 0.044(5) 0.003(4) -0.005(4) 0.000(4)
C7 0.033(5) 0.048(6) 0.047(5) -0.007(5) 0.008(4) -0.002(4)
C8 0.042(5) 0.064(7) 0.061(7) -0.005(6) -0.001(5) -0.014(6)
C9 0.054(6) 0.086(9) 0.056(7) -0.014(6) -0.009(5) -0.026(7)
C10 0.067(7) 0.084(9) 0.036(5) -0.008(5) -0.010(5) -0.019(6)
C11 0.047(5) 0.055(6) 0.038(5) 0.005(5) 0.008(4) -0.004(5)
C12 0.049(5) 0.049(6) 0.048(6) 0.002(5) 0.008(4) -0.012(5)
C13 0.075(8) 0.103(11) 0.056(7) 0.003(7) 0.025(6) -0.041(8)
C14 0.054(6) 0.066(8) 0.082(9) 0.015(7) 0.018(6) -0.012(6)
C15 0.029(4) 0.040(5) 0.032(4) 0.001(4) 0.003(3) -0.006(4)
C16 0.030(4) 0.036(5) 0.042(5) 0.003(4) 0.000(4) 0.001(4)
C17 0.036(5) 0.052(6) 0.049(5) 0.011(5) 0.001(4) 0.003(5)
C18 0.043(5) 0.057(7) 0.076(8) 0.005(6) -0.001(5) 0.010(5)
C19 0.041(5) 0.060(7) 0.070(7) 0.016(6) -0.013(5) 0.006(5)
C20 0.054(5) 0.047(6) 0.043(5) 0.014(5) -0.016(4) -0.009(5)
C21 0.038(5) 0.042(6) 0.041(5) 0.005(4) -0.006(4) -0.005(4)
C22 0.049(5) 0.053(6) 0.030(4) -0.001(4) 0.005(4) -0.001(5)
C23 0.035(4) 0.047(6) 0.031(4) -0.002(4) 0.003(4) 0.000(4)
C24 0.027(4) 0.047(6) 0.039(5) -0.002(4) 0.000(4) -0.001(4)
C25 0.053(6) 0.046(6) 0.042(5) -0.003(5) 0.005(5) 0.001(5)
C26 0.046(5) 0.052(6) 0.059(6) -0.009(5) 0.006(5) 0.007(5)
C27 0.092(10) 0.121(13) 0.069(9) -0.014(9) 0.023(8) 0.027(10)
C28 0.068(8) 0.051(8) 0.141(14) -0.015(9) 0.034(9) 0.015(7)

loop_
_atom_type_symbol
_atom_type_description
_atom_type_scat_dispersion_real
_atom_type_scat_dispersion_imag
_atom_type_scat_source
S S 0.1246 0.1234 'International Tables Vol C Tables 4.2.6.8 and 6.1.1.4'
O O 0.0106 0.0060 'International Tables Vol C Tables 4.2.6.8 and 6.1.1.4'
N N 0.0061 0.0033 'International Tables Vol C Tables 4.2.6.8 and 6.1.1.4'
C C 0.0033 0.0016 'International Tables Vol C Tables 4.2.6.8 and 6.1.1.4'
H H 0.0000 0.0000 'International Tables Vol C Tables 4.2.6.8 and 6.1.1.4'

loop_
_geom_angle_atom_site_label_1
_geom_angle_atom_site_label_2
_geom_angle_atom_site_label_3
_geom_angle
C14 S1 C12 88.2(6)
C28 S2 C26 88.6(7)
C11 N1 C12 119.8(8)
C12 N2 C13 109.5(10)
C25 N3 C26 118.6(8)
C26 N4 C27 110.0(12)
C2 C1 C6 119.6(8)
C2 C1 C15 118.2(8)
C6 C1 C15 122.2(7)
O1 C2 C1 119.3(7)
O1 C2 C3 120.6(8)
C1 C2 C3 120.1(8)
C4 C3 C2 119.5(8)
C4 C3 C11 119.3(8)
C2 C3 C11 121.1(8)
C3 C4 C5 122.0(9)
C10 C5 C4 122.6(9)
C10 C5 C6 118.8(9)
C4 C5 C6 118.6(9)
C1 C6 C7 122.4(8)
C1 C6 C5 120.1(8)
C7 C6 C5 117.5(8)
C8 C7 C6 121.4(9)
C7 C8 C9 120.9(10)
C10 C9 C8 119.0(10)
C9 C10 C5 122.4(10)
N1 C11 C3 121.7(8)
N2 C12 N1 126.4(10)
N2 C12 S1 114.6(8)
N1 C12 S1 118.9(7)
C14 C13 N2 117.7(11)
C13 C14 S1 110.0(9)
C24 C15 C16 119.6(8)
C24 C15 C1 120.8(8)
C16 C15 C1 119.6(7)
C17 C16 C15 123.2(8)
C17 C16 C21 116.9(8)
C15 C16 C21 120.0(8)
C18 C17 C16 122.3(9)
C17 C18 C19 121.1(10)
C20 C19 C18 119.9(9)
C19 C20 C21 120.7(9)
C22 C21 C20 122.4(9)
C22 C21 C16 118.4(8)
C20 C21 C16 119.1(9)
C23 C22 C21 122.3(8)
C22 C23 C24 118.9(8)
C22 C23 C25 118.8(8)
C24 C23 C25 122.3(8)
O2 C24 C15 119.3(7)
O2 C24 C23 120.0(8)
C15 C24 C23 120.8(8)
N3 C25 C23 121.5(8)
N4 C26 N3 128.1(10)
N4 C26 S2 114.5(8)
N3 C26 S2 117.3(8)
C28 C27 N4 116.6(13)
C27 C28 S2 110.3(10)

loop_
_geom_bond_atom_site_label_1
_geom_bond_atom_site_label_2
_geom_bond_distance
S1 C14 1.722(12)
S1 C12 1.720(10)
S2 C28 1.704(14)
S2 C26 1.728(11)
O1 C2 1.346(11)
O2 C24 1.345(10)
N1 C11 1.286(12)
N1 C12 1.396(12)
N2 C12 1.291(12)
N2 C13 1.367(14)
N3 C25 1.293(12)
N3 C26 1.394(12)
N4 C26 1.280(14)
N4 C27 1.372(18)
C1 C2 1.393(12)
C1 C6 1.418(12)
C1 C15 1.497(12)
C2 C3 1.433(12)
C3 C4 1.370(13)
C3 C11 1.452(13)
C4 C5 1.405(13)
C5 C10 1.410(14)
C5 C6 1.424(12)
C6 C7 1.420(12)
C7 C8 1.350(13)
C8 C9 1.416(15)
C9 C10 1.340(15)
C13 C14 1.288(16)
C15 C24 1.371(12)
C15 C16 1.421(12)
C16 C17 1.423(12)
C16 C21 1.434(12)
C17 C18 1.331(13)
C18 C19 1.406(15)
C19 C20 1.359(15)
C20 C21 1.425(12)
C21 C22 1.387(14)
C22 C23 1.377(12)
C23 C24 1.438(12)
C23 C25 1.445(13)
C27 C28 1.308(19)
